data_4345795
loop_
_publ_author_name
'Lam, Tsz Lung'
'Tso, Ken Chi-Hang'
'Cao, Bei'
'Yang, Chen'
'Chen, Daqing'
'Chang, Xiao-Yong'
'Huang, Jie-Sheng'
'Che, Chi-Ming'

_publ_section_title
;
 Tripodal S-Ligand Complexes of Copper(I) as Catalysts for Alkene
 Aziridination, Sulfide Sulfimidation, and C-H Amination.
;
_journal_issue 8
_journal_name_full 'Inorganic chemistry'
_journal_page_first 4253
_journal_page_last 4257
_journal_paper_doi 10.1021/acs.inorgchem.7b00226
_journal_volume 56
_journal_year 2017
_chemical_formula_moiety 'C45 H37 Au B N6 P S3'
_chemical_formula_sum 'C45 H37 Au B N6 P S3'
_chemical_formula_weight 996.73
_space_group_crystal_system triclinic
_space_group_IT_number 2
_space_group_name_Hall '-P 1'
_space_group_name_H-M_alt 'P -1'
_symmetry_space_group_name_Hall '-P 1'
_symmetry_space_group_name_H-M 'P -1'
_atom_sites_solution_hydrogens geom
_atom_sites_solution_primary dual
_audit_creation_date 2016-12-16
_audit_creation_method
;
Olex2 1.2
(compiled 2016.11.30 svn.r3356 for OlexSys, GUI svn.r5269)
;
_cell_angle_alpha 74.905(4)
_cell_angle_beta 85.876(5)
_cell_angle_gamma 89.894(5)
_cell_formula_units_Z 4
_cell_length_a 9.3602(6)
_cell_length_b 20.5287(12)
_cell_length_c 22.3310(14)
_cell_measurement_reflns_used 8209
_cell_measurement_temperature 100
_cell_measurement_theta_max 55.804
_cell_measurement_theta_min 2.608
_cell_volume 4131.5(4)
_computing_cell_refinement 'SAINT v7.68A (Bruker, 2009)'
_computing_data_reduction 'SAINT v7.68A (Bruker, 2009)'
_computing_molecular_graphics 'Olex2 (Dolomanov et al., 2009)'
_computing_publication_material 'Olex2 (Dolomanov et al., 2009)'
_computing_structure_refinement 'ShelXL (Sheldrick, 2015)'
_computing_structure_solution 'ShelXT (Sheldrick, 2015)'
_diffrn_ambient_temperature 100
_diffrn_detector 'Bruker APEX2 area detector'
_diffrn_detector_area_resol_mean 7.9
_diffrn_detector_type 'CCD area detector'
_diffrn_measured_fraction_theta_full 0.946
_diffrn_measured_fraction_theta_max 0.946
_diffrn_measurement_device 'three-circle diffractometer'
_diffrn_measurement_device_type 'Bruker APEX-II CCD'
_diffrn_measurement_method '\f and \w scans'
_diffrn_radiation_monochromator graphite
_diffrn_radiation_probe x-ray
_diffrn_radiation_type CuK\a
_diffrn_radiation_wavelength 1.54178
_diffrn_reflns_av_R_equivalents 0.1539
_diffrn_reflns_av_unetI/netI 0.1323
_diffrn_reflns_Laue_measured_fraction_full 0.946
_diffrn_reflns_Laue_measured_fraction_max 0.946
_diffrn_reflns_limit_h_max 10
_diffrn_reflns_limit_h_min -8
_diffrn_reflns_limit_k_max 16
_diffrn_reflns_limit_k_min -22
_diffrn_reflns_limit_l_max 23
_diffrn_reflns_limit_l_min -23
_diffrn_reflns_number 44377
_diffrn_reflns_point_group_measured_fraction_full 0.946
_diffrn_reflns_point_group_measured_fraction_max 0.946
_diffrn_reflns_theta_full 57.206
_diffrn_reflns_theta_max 57.206
_diffrn_reflns_theta_min 2.055
_diffrn_source 'microfocus sealed X-ray tube'
_diffrn_source_type 'Incoatec I\ms'
_diffrn_standards_number 0
_exptl_absorpt_coefficient_mu 8.795
_exptl_absorpt_correction_T_max 0.7513
_exptl_absorpt_correction_T_min 0.4368
_exptl_absorpt_correction_type multi-scan
_exptl_absorpt_process_details
;
SADABS-2008/1 (Bruker,2008) was used for absorption correction.
wR2(int) was 0.1321 before and 0.0976 after correction.
The Ratio of minimum to maximum transmission is 0.5814.
The \l/2 correction factor is 0.0015.
;
_exptl_crystal_colour 'clear light colourless'
_exptl_crystal_colour_lustre clear
_exptl_crystal_colour_modifier light
_exptl_crystal_colour_primary colourless
_exptl_crystal_density_diffrn 1.602
_exptl_crystal_description needle
_exptl_crystal_F_000 1984
_exptl_crystal_recrystallization_method DCM/Et2O
_exptl_crystal_size_max 0.06
_exptl_crystal_size_mid 0.01
_exptl_crystal_size_min 0.005
_refine_diff_density_max 4.179
_refine_diff_density_min -2.586
_refine_diff_density_rms 0.305
_refine_ls_extinction_coef 0.00064(7)
_refine_ls_extinction_expression Fc^*^=kFc[1+0.001xFc^2^\l^3^/sin(2\q)]^-1/4^
_refine_ls_extinction_method 'SHELXL-2014/7 (Sheldrick 2014'
_refine_ls_goodness_of_fit_ref 1.198
_refine_ls_hydrogen_treatment constr
_refine_ls_matrix_type full
_refine_ls_number_parameters 1028
_refine_ls_number_reflns 10612
_refine_ls_number_restraints 702
_refine_ls_restrained_S_all 1.160
_refine_ls_R_factor_all 0.1694
_refine_ls_R_factor_gt 0.1301
_refine_ls_shift/su_max 0.004
_refine_ls_shift/su_mean 0.000
_refine_ls_structure_factor_coef Fsqd
_refine_ls_weighting_details 'w=1/[\s^2^(Fo^2^)+495.4560P] where P=(Fo^2^+2Fc^2^)/3'
_refine_ls_weighting_scheme calc
_refine_ls_wR_factor_gt 0.3116
_refine_ls_wR_factor_ref 0.3305
_reflns_Friedel_coverage 0.000
_reflns_number_gt 7457
_reflns_number_total 10612
_reflns_threshold_expression 'I > 2\s(I)'
_cod_data_source_file ic7b00226_si_002.cif
_cod_data_source_block complex_Au1
_cod_database_code 4345795
_shelx_space_group_comment
;
The symmetry employed for this shelxl refinement is uniquely defined
by the following loop, which should always be used as a source of
symmetry information in preference to the above space-group names.
They are only intended as comments.
;
_shelx_estimated_absorpt_t_max 0.957
_shelx_estimated_absorpt_t_min 0.620
_olex2_refinement_description
;
1. Fixed Uiso
 At 1.2 times of:
  All B(H) groups, All C(H) groups
2. Uiso/Uaniso restraints and constraints
All non-hydrogen atoms have similar U: within 1.7A with sigma of 0.01 and sigma
for terminal atoms of 0.02
3.a Ternary CH refined with riding coordinates:
 B1(H1), B2(H2A)
3.b Aromatic/amide H refined with riding coordinates:
 C35(H35), C45(H45), C43(H43), C82(H82), C32(H32), C23(H23), C44(H44),
 C20(H20), C57(H57), C50(H50), C27(H27), C21(H21), C33(H33), C31(H31), C81(H81),
  C63(H63), C70(H70), C54(H54), C38(H38), C36(H36), C12(H12), C2(H2), C72(H72),
 C83(H83), C14(H14), C62(H62), C30(H30), C15(H15), C59(H59), C68(H68), C16(H16),
  C5(H5), C48(H48), C41(H41), C84(H84), C25(H25), C80(H80), C52(H52), C60(H60),
 C56(H56), C61(H61), C8(H8), C24(H24), C78(H78), C39(H39), C18(H18), C71(H71),
 C65(H65), C11(H11), C37(H37), C88(H88), C3(H3), C69(H69), C7(H7), C42(H42),
 C86(H86), C9(H9), C26(H26), C74(H74), C89(H89), C77(H77), C87(H87), C53(H53),
 C17(H17), C29(H29), C51(H51), C90(H90), C66(H66), C6(H6), C47(H47), C75(H75),
 C76(H76)
;
_shelx_shelxl_version_number 2014/7
_olex2_submission_special_instructions 'No special instructions were received'

loop_
_space_group_symop_operation_xyz
'x, y, z'
'-x, -y, -z'

loop_
_atom_site_label
_atom_site_type_symbol
_atom_site_fract_x
_atom_site_fract_y
_atom_site_fract_z
_atom_site_U_iso_or_equiv
_atom_site_adp_type
_atom_site_occupancy
_atom_site_site_symmetry_order
_atom_site_calc_flag
_atom_site_refinement_flags_posn
_atom_site_refinement_flags_adp
Au1 Au 0.66883(13) 0.37067(6) -0.00828(6) 0.0231(5) Uani 1 1 d . U
Au2 Au 0.16053(14) 0.12668(7) 0.50099(6) 0.0270(5) Uani 1 1 d . U
P1 P 0.6985(7) 0.4621(4) -0.0919(3) 0.0181(17) Uani 1 1 d . U
S1 S 0.6573(8) 0.2856(4) 0.0838(3) 0.0256(17) Uani 1 1 d . U
S6 S -0.2567(8) 0.2269(4) 0.6080(3) 0.0232(17) Uani 1 1 d . U
S2 S 0.6168(9) 0.0810(4) 0.0918(4) 0.032(2) Uani 1 1 d . U
S3 S 0.2378(8) 0.2781(4) -0.0899(4) 0.0243(17) Uani 1 1 d . U
S4 S 0.1584(8) 0.2110(4) 0.4093(4) 0.0255(17) Uani 1 1 d . U
S5 S 0.1834(9) 0.4126(4) 0.4087(4) 0.0312(19) Uani 1 1 d . U
P2 P 0.1734(8) 0.0379(4) 0.5852(4) 0.0240(18) Uani 1 1 d . U
N10 N -0.193(3) 0.3482(12) 0.6324(11) 0.025(4) Uani 1 1 d . U
N6 N 0.281(3) 0.1581(12) -0.1192(12) 0.028(4) Uani 1 1 d . U
N4 N 0.862(3) 0.1333(12) 0.0204(11) 0.025(4) Uani 1 1 d . U
N9 N -0.050(3) 0.3214(13) 0.5613(11) 0.027(4) Uani 1 1 d . U
N2 N 0.405(3) 0.2281(12) 0.1398(11) 0.025(4) Uani 1 1 d . U
C19 C 0.320(3) 0.2059(15) -0.0854(14) 0.027(4) Uani 1 1 d . U
N1 N 0.444(2) 0.2166(11) 0.0456(11) 0.021(4) Uani 1 1 d . U
N12 N 0.399(2) 0.3580(12) 0.4825(11) 0.023(4) Uani 1 1 d . U
C35 C 0.695(3) 0.5806(15) -0.0493(13) 0.024(5) Uani 1 1 d . U
H35 H 0.5937 0.5789 -0.0497 0.028 Uiso 1 1 calc R .
N8 N -0.034(3) 0.2867(12) 0.4606(11) 0.027(4) Uani 1 1 d . U
C13 C 0.964(3) 0.0903(15) 0.0588(15) 0.028(4) Uani 1 1 d . U
C45 C 0.836(3) 0.4980(15) -0.2116(14) 0.025(5) Uani 1 1 d . U
H45 H 0.7839 0.5388 -0.2183 0.030 Uiso 1 1 calc R .
C1 C 0.500(3) 0.2437(15) 0.0881(13) 0.023(4) Uani 1 1 d . U
C55 C 0.263(3) 0.3582(14) 0.4679(13) 0.020(4) Uani 1 1 d . U
N3 N 0.667(3) 0.1851(12) -0.0130(11) 0.025(4) Uani 1 1 d . U
C43 C 1.004(3) 0.4281(16) -0.2497(15) 0.031(5) Uani 1 1 d . U
H43 H 1.0655 0.4208 -0.2830 0.038 Uiso 1 1 calc R .
C82 C 0.417(3) 0.0827(16) 0.7408(15) 0.030(5) Uani 1 1 d . U
H82 H 0.4659 0.0936 0.7729 0.036 Uiso 1 1 calc R .
C32 C 0.372(3) 0.5736(16) -0.1834(15) 0.033(5) Uani 1 1 d . U
H32 H 0.3565 0.6182 -0.2075 0.040 Uiso 1 1 calc R .
C22 C 0.196(4) 0.1711(16) -0.1716(15) 0.032(4) Uani 1 1 d . U
C34 C 0.781(3) 0.5353(15) -0.0699(13) 0.024(4) Uani 1 1 d . U
C58 C 0.508(3) 0.4066(15) 0.4571(15) 0.027(4) Uani 1 1 d . U
N5 N 0.424(3) 0.1750(12) -0.0525(11) 0.024(4) Uani 1 1 d . U
C23 C 0.086(4) 0.1223(17) -0.1723(16) 0.035(5) Uani 1 1 d . U
H23 H 0.0652 0.0837 -0.1386 0.042 Uiso 1 1 calc R .
C44 C 0.929(3) 0.4876(16) -0.2571(15) 0.029(5) Uani 1 1 d . U
H44 H 0.9437 0.5218 -0.2951 0.035 Uiso 1 1 calc R .
C20 C 0.448(3) 0.1128(15) -0.0590(14) 0.026(4) Uani 1 1 d . U
H20 H 0.5137 0.0817 -0.0373 0.031 Uiso 1 1 calc R .
C4 C 0.422(3) 0.2463(16) 0.1970(15) 0.032(4) Uani 1 1 d . U
C28 C 0.534(3) 0.4889(15) -0.1231(15) 0.028(5) Uani 1 1 d . U
C57 C 0.415(3) 0.3043(14) 0.5367(14) 0.022(4) Uani 1 1 d . U
H57 H 0.5008 0.2926 0.5570 0.026 Uiso 1 1 calc R .
C10 C 0.718(3) 0.1367(14) 0.0341(13) 0.022(4) Uani 1 1 d . U
C50 C -0.058(4) 0.3157(18) 0.2566(15) 0.036(5) Uani 1 1 d . U
H50 H -0.0502 0.3603 0.2609 0.043 Uiso 1 1 calc R .
C27 C 0.216(4) 0.2271(17) -0.2209(15) 0.033(5) Uani 1 1 d . U
H27 H 0.2870 0.2595 -0.2189 0.039 Uiso 1 1 calc R .
C21 C 0.364(3) 0.1023(15) -0.1006(14) 0.027(4) Uani 1 1 d . U
H21 H 0.3612 0.0628 -0.1152 0.033 Uiso 1 1 calc R .
C33 C 0.506(3) 0.5554(15) -0.1591(15) 0.029(5) Uani 1 1 d . U
H33 H 0.5806 0.5888 -0.1670 0.035 Uiso 1 1 calc R .
C31 C 0.267(4) 0.5273(16) -0.1722(15) 0.035(5) Uani 1 1 d . U
H31 H 0.1753 0.5391 -0.1870 0.042 Uiso 1 1 calc R .
C81 C 0.326(3) 0.0277(17) 0.7547(16) 0.033(5) Uani 1 1 d . U
H81 H 0.3126 -0.0003 0.7959 0.040 Uiso 1 1 calc R .
C63 C 0.533(3) 0.4294(15) 0.3929(15) 0.028(5) Uani 1 1 d . U
H63 H 0.4743 0.4144 0.3660 0.034 Uiso 1 1 calc R .
C70 C -0.470(3) 0.3386(16) 0.7907(14) 0.029(5) Uani 1 1 d . U
H70 H -0.5373 0.3355 0.8252 0.035 Uiso 1 1 calc R .
C73 C 0.250(4) -0.0371(16) 0.5620(15) 0.031(5) Uani 1 1 d . U
C54 C -0.077(4) 0.2001(18) 0.3030(16) 0.039(5) Uani 1 1 d . U
H54 H -0.0851 0.1634 0.3393 0.047 Uiso 1 1 calc R .
C79 C 0.275(3) 0.0543(16) 0.6465(14) 0.028(5) Uani 1 1 d . U
C38 C 0.991(3) 0.5871(15) -0.0502(13) 0.025(5) Uani 1 1 d . U
H38 H 1.0919 0.5887 -0.0490 0.030 Uiso 1 1 calc R .
C36 C 0.763(3) 0.6281(15) -0.0281(14) 0.025(5) Uani 1 1 d . U
H36 H 0.7046 0.6576 -0.0111 0.030 Uiso 1 1 calc R .
C12 C 0.905(3) 0.1838(15) -0.0313(14) 0.028(4) Uani 1 1 d . U
H12 H 1.0006 0.1952 -0.0480 0.033 Uiso 1 1 calc R .
C2 C 0.314(3) 0.1866(14) 0.0727(14) 0.023(4) Uani 1 1 d . U
H2 H 0.2505 0.1640 0.0531 0.027 Uiso 1 1 calc R .
C72 C -0.364(3) 0.3997(16) 0.6915(14) 0.028(5) Uani 1 1 d . U
H72 H -0.3580 0.4402 0.6590 0.034 Uiso 1 1 calc R .
N7 N -0.079(3) 0.2773(13) 0.3675(12) 0.032(4) Uani 1 1 d . U
N11 N 0.189(2) 0.3040(12) 0.5111(11) 0.022(4) Uani 1 1 d . U
C83 C 0.439(3) 0.1217(17) 0.6813(15) 0.031(5) Uani 1 1 d . U
H83 H 0.5013 0.1599 0.6730 0.037 Uiso 1 1 calc R .
C14 C 1.072(3) 0.0619(15) 0.0278(16) 0.030(5) Uani 1 1 d . U
H14 H 1.0733 0.0684 -0.0160 0.036 Uiso 1 1 calc R .
C62 C 0.647(3) 0.4744(16) 0.3686(16) 0.033(5) Uani 1 1 d . U
H62 H 0.6707 0.4886 0.3251 0.040 Uiso 1 1 calc R .
C30 C 0.292(3) 0.4630(16) -0.1395(15) 0.033(5) Uani 1 1 d . U
H30 H 0.2168 0.4305 -0.1348 0.040 Uiso 1 1 calc R .
C15 C 1.178(3) 0.0242(16) 0.0605(16) 0.035(5) Uani 1 1 d . U
H15 H 1.2536 0.0060 0.0394 0.042 Uiso 1 1 calc R .
C59 C 0.588(3) 0.4345(15) 0.4941(16) 0.032(5) Uani 1 1 d . U
H59 H 0.5642 0.4212 0.5377 0.038 Uiso 1 1 calc R .
C68 C -0.304(3) 0.2852(16) 0.7335(13) 0.025(4) Uani 1 1 d . U
H68 H -0.2527 0.2460 0.7304 0.030 Uiso 1 1 calc R .
C16 C 1.173(3) 0.0137(16) 0.1235(16) 0.034(5) Uani 1 1 d . U
H16 H 1.2403 -0.0150 0.1465 0.041 Uiso 1 1 calc R .
C5 C 0.323(4) 0.2847(16) 0.2188(15) 0.033(5) Uani 1 1 d . U
H5 H 0.2409 0.2992 0.1964 0.040 Uiso 1 1 calc R .
C40 C 0.815(3) 0.4492(14) -0.1545(14) 0.022(4) Uani 1 1 d . U
C48 C -0.185(3) 0.3191(16) 0.3875(15) 0.034(5) Uani 1 1 d . U
H48 H -0.2621 0.3401 0.3649 0.041 Uiso 1 1 calc R .
C41 C 0.896(3) 0.3920(15) -0.1453(14) 0.025(5) Uani 1 1 d . U
H41 H 0.8906 0.3599 -0.1059 0.030 Uiso 1 1 calc R .
C84 C 0.375(3) 0.1079(16) 0.6342(15) 0.030(5) Uani 1 1 d . U
H84 H 0.3971 0.1342 0.5928 0.036 Uiso 1 1 calc R .
C25 C 0.045(3) 0.1934(16) -0.2767(15) 0.032(5) Uani 1 1 d . U
H25 H -0.0029 0.1990 -0.3137 0.039 Uiso 1 1 calc R .
C80 C 0.250(3) 0.0129(17) 0.7042(15) 0.031(5) Uani 1 1 d . U
H80 H 0.1853 -0.0245 0.7120 0.037 Uiso 1 1 calc R .
C52 C -0.062(4) 0.2392(18) 0.1927(16) 0.040(5) Uani 1 1 d . U
H52 H -0.0573 0.2303 0.1529 0.048 Uiso 1 1 calc R .
C60 C 0.704(3) 0.4817(16) 0.4716(16) 0.035(5) Uani 1 1 d . U
H60 H 0.7592 0.4994 0.4980 0.042 Uiso 1 1 calc R .
C56 C 0.293(3) 0.2748(15) 0.5528(14) 0.023(4) Uani 1 1 d . U
H56 H 0.2741 0.2379 0.5883 0.027 Uiso 1 1 calc R .
C61 C 0.725(3) 0.4984(16) 0.4102(16) 0.035(5) Uani 1 1 d . U
H61 H 0.8012 0.5297 0.3924 0.042 Uiso 1 1 calc R .
C49 C -0.070(4) 0.2628(17) 0.3081(15) 0.034(4) Uani 1 1 d . U
C8 C 0.556(4) 0.2378(17) 0.2883(15) 0.037(5) Uani 1 1 d . U
H8 H 0.6323 0.2206 0.3134 0.045 Uiso 1 1 calc R .
C24 C 0.014(4) 0.1359(17) -0.2259(15) 0.035(5) Uani 1 1 d . U
H24 H -0.0600 0.1056 -0.2289 0.042 Uiso 1 1 calc R .
C78 C 0.384(4) -0.0570(16) 0.5874(15) 0.034(5) Uani 1 1 d . U
H78 H 0.4296 -0.0350 0.6137 0.041 Uiso 1 1 calc R .
C39 C 0.927(3) 0.5352(15) -0.0728(13) 0.024(5) Uani 1 1 d . U
H39 H 0.9820 0.5035 -0.0885 0.029 Uiso 1 1 calc R .
C18 C 0.960(3) 0.0837(15) 0.1200(15) 0.030(5) Uani 1 1 d . U
H18 H 0.8870 0.1044 0.1400 0.036 Uiso 1 1 calc R .
C71 C -0.449(3) 0.3970(16) 0.7458(14) 0.029(5) Uani 1 1 d . U
H71 H -0.4931 0.4369 0.7514 0.034 Uiso 1 1 calc R .
C65 C -0.014(3) 0.3867(16) 0.5635(14) 0.030(5) Uani 1 1 d . U
H65 H 0.0583 0.4149 0.5373 0.036 Uiso 1 1 calc R .
C11 C 0.787(3) 0.2135(16) -0.0534(15) 0.029(5) Uani 1 1 d . U
H11 H 0.7832 0.2484 -0.0907 0.035 Uiso 1 1 calc R .
C37 C 0.905(3) 0.6371(16) -0.0292(14) 0.027(5) Uani 1 1 d . U
H37 H 0.9463 0.6734 -0.0170 0.033 Uiso 1 1 calc R .
C88 C -0.272(4) -0.0155(16) 0.6833(14) 0.032(5) Uani 1 1 d . U
H88 H -0.3660 -0.0244 0.7033 0.038 Uiso 1 1 calc R .
C3 C 0.291(3) 0.1936(15) 0.1279(14) 0.025(4) Uani 1 1 d . U
H3 H 0.2097 0.1776 0.1557 0.030 Uiso 1 1 calc R .
C69 C -0.389(3) 0.2838(17) 0.7850(14) 0.029(5) Uani 1 1 d . U
H69 H -0.3949 0.2439 0.8182 0.035 Uiso 1 1 calc R .
C7 C 0.452(4) 0.2790(17) 0.3061(15) 0.036(5) Uani 1 1 d . U
H7 H 0.4606 0.2910 0.3439 0.044 Uiso 1 1 calc R .
C42 C 0.989(3) 0.3812(16) -0.1956(14) 0.029(5) Uani 1 1 d . U
H42 H 1.0401 0.3403 -0.1903 0.035 Uiso 1 1 calc R .
C86 C -0.075(4) -0.0502(16) 0.6294(14) 0.032(5) Uani 1 1 d . U
H86 H -0.0301 -0.0830 0.6116 0.039 Uiso 1 1 calc R .
C85 C -0.003(4) 0.0135(17) 0.6218(15) 0.032(5) Uani 1 1 d . U
C9 C 0.541(4) 0.2231(17) 0.2307(14) 0.034(5) Uani 1 1 d . U
H9 H 0.6115 0.1975 0.2148 0.041 Uiso 1 1 calc R .
C67 C -0.289(3) 0.3440(15) 0.6844(13) 0.025(4) Uani 1 1 d . U
B1 B 0.522(4) 0.2134(17) -0.0184(16) 0.022(4) Uani 1 1 d . U
H1 H 0.5330 0.2608 -0.0448 0.027 Uiso 1 1 calc R .
C26 C 0.141(3) 0.2389(17) -0.2728(15) 0.033(5) Uani 1 1 d . U
H26 H 0.1565 0.2790 -0.3053 0.040 Uiso 1 1 calc R .
C74 C 0.190(4) -0.0631(15) 0.5203(15) 0.033(5) Uani 1 1 d . U
H74 H 0.1083 -0.0424 0.5006 0.040 Uiso 1 1 calc R .
C89 C -0.206(3) 0.0476(17) 0.6773(14) 0.032(5) Uani 1 1 d . U
H89 H -0.2504 0.0802 0.6957 0.039 Uiso 1 1 calc R .
B2 B 0.035(4) 0.2814(19) 0.5248(17) 0.027(4) Uani 1 1 d . U
H2A H 0.0322 0.2330 0.5493 0.033 Uiso 1 1 calc R .
C46 C 0.013(3) 0.2586(16) 0.4139(15) 0.030(4) Uani 1 1 d . U
C77 C 0.445(4) -0.1157(16) 0.5683(15) 0.038(5) Uani 1 1 d . U
H77 H 0.5309 -0.1342 0.5857 0.045 Uiso 1 1 calc R .
C87 C -0.203(4) -0.0649(17) 0.6604(15) 0.035(5) Uani 1 1 d . U
H87 H -0.2458 -0.1083 0.6667 0.042 Uiso 1 1 calc R .
C53 C -0.073(4) 0.1879(19) 0.2445(16) 0.040(5) Uani 1 1 d . U
H53 H -0.0772 0.1427 0.2411 0.048 Uiso 1 1 calc R .
C17 C 1.069(3) 0.0444(15) 0.1547(17) 0.034(5) Uani 1 1 d . U
H17 H 1.0703 0.0394 0.1982 0.041 Uiso 1 1 calc R .
C29 C 0.415(3) 0.4419(16) -0.1132(15) 0.029(5) Uani 1 1 d . U
H29 H 0.4223 0.3968 -0.0887 0.035 Uiso 1 1 calc R .
C51 C -0.058(4) 0.3049(19) 0.1977(16) 0.040(5) Uani 1 1 d . U
H51 H -0.0543 0.3419 0.1617 0.048 Uiso 1 1 calc R .
C90 C -0.077(3) 0.0606(17) 0.6446(14) 0.030(5) Uani 1 1 d . U
H90 H -0.0364 0.1045 0.6370 0.036 Uiso 1 1 calc R .
C66 C -0.096(3) 0.4032(16) 0.6071(14) 0.029(5) Uani 1 1 d . U
H66 H -0.0905 0.4440 0.6195 0.035 Uiso 1 1 calc R .
C6 C 0.340(4) 0.3026(17) 0.2734(14) 0.034(5) Uani 1 1 d . U
H6 H 0.2740 0.3315 0.2874 0.041 Uiso 1 1 calc R .
C47 C -0.154(3) 0.3232(16) 0.4445(15) 0.031(5) Uani 1 1 d . U
H47 H -0.2065 0.3474 0.4694 0.037 Uiso 1 1 calc R .
C64 C -0.158(3) 0.2988(16) 0.6028(14) 0.028(4) Uani 1 1 d . U
C75 C 0.243(4) -0.1174(15) 0.5066(15) 0.032(5) Uani 1 1 d . U
H75 H 0.1890 -0.1397 0.4832 0.039 Uiso 1 1 calc R .
C76 C 0.385(4) -0.1458(16) 0.5262(16) 0.038(5) Uani 1 1 d . U
H76 H 0.4295 -0.1808 0.5115 0.045 Uiso 1 1 calc R .

loop_
_atom_site_aniso_label
_atom_site_aniso_U_11
_atom_site_aniso_U_22
_atom_site_aniso_U_33
_atom_site_aniso_U_23
_atom_site_aniso_U_13
_atom_site_aniso_U_12
Au1 0.0191(7) 0.0247(8) 0.0255(8) -0.0060(6) -0.0023(5) -0.0008(6)
Au2 0.0274(8) 0.0269(8) 0.0265(8) -0.0071(6) 0.0004(6) 0.0092(6)
P1 0.006(4) 0.022(4) 0.025(4) -0.002(3) -0.002(3) -0.001(3)
S1 0.026(4) 0.028(4) 0.021(4) -0.003(3) -0.007(3) -0.001(3)
S6 0.023(4) 0.018(4) 0.029(4) -0.007(3) -0.001(3) 0.003(3)
S2 0.033(5) 0.026(4) 0.033(5) 0.001(4) 0.000(4) 0.002(4)
S3 0.025(4) 0.017(4) 0.032(4) -0.006(3) -0.005(3) 0.004(3)
S4 0.023(4) 0.026(4) 0.027(4) -0.006(3) 0.000(3) 0.011(3)
S5 0.031(5) 0.032(5) 0.031(5) -0.007(4) -0.006(4) 0.004(4)
P2 0.017(4) 0.029(5) 0.026(5) -0.008(4) 0.001(3) 0.008(3)
N10 0.028(7) 0.030(7) 0.022(7) -0.016(6) 0.003(6) -0.002(7)
N6 0.033(8) 0.023(7) 0.029(8) -0.011(6) 0.000(7) 0.000(7)
N4 0.030(7) 0.018(7) 0.030(8) -0.012(6) -0.007(7) 0.000(7)
N9 0.031(7) 0.030(7) 0.025(7) -0.015(7) 0.004(6) -0.002(7)
N2 0.026(7) 0.027(7) 0.021(7) -0.007(6) 0.006(6) -0.004(6)
C19 0.030(8) 0.021(8) 0.030(8) -0.009(7) 0.000(7) 0.000(7)
N1 0.022(7) 0.019(7) 0.023(7) -0.007(6) -0.002(6) -0.002(6)
N12 0.015(7) 0.021(7) 0.035(8) -0.013(6) 0.000(6) 0.007(6)
C35 0.020(9) 0.026(10) 0.024(9) -0.006(8) -0.002(8) 0.003(8)
N8 0.024(7) 0.027(7) 0.031(7) -0.008(6) 0.000(6) 0.012(6)
C13 0.027(8) 0.016(8) 0.042(8) -0.010(7) -0.012(7) -0.001(7)
C45 0.028(10) 0.023(9) 0.031(10) -0.013(8) -0.013(8) 0.004(8)
C1 0.024(7) 0.024(7) 0.021(7) -0.006(6) -0.003(6) -0.002(6)
C55 0.013(8) 0.020(8) 0.029(8) -0.011(7) -0.003(7) 0.007(7)
N3 0.028(7) 0.024(7) 0.025(7) -0.010(6) -0.002(6) -0.005(7)
C43 0.032(10) 0.029(10) 0.033(10) -0.007(8) -0.007(9) 0.002(8)
C82 0.025(10) 0.034(10) 0.032(10) -0.010(9) -0.005(9) 0.004(8)
C32 0.029(10) 0.023(9) 0.041(10) 0.007(9) -0.005(9) 0.001(8)
C22 0.037(8) 0.031(8) 0.033(8) -0.014(7) -0.006(7) -0.002(7)
C34 0.023(9) 0.029(10) 0.021(9) -0.008(8) -0.008(8) -0.003(8)
C58 0.018(8) 0.024(8) 0.039(8) -0.011(7) 0.003(7) 0.014(7)
N5 0.030(7) 0.017(7) 0.027(7) -0.009(6) -0.001(6) 0.003(6)
C23 0.038(10) 0.035(9) 0.035(9) -0.014(8) -0.003(8) 0.001(8)
C44 0.028(10) 0.026(9) 0.032(10) -0.007(8) -0.011(8) 0.003(8)
C20 0.032(9) 0.019(8) 0.027(9) -0.007(8) -0.001(8) 0.001(8)
C4 0.034(8) 0.034(8) 0.026(8) -0.005(7) 0.009(7) -0.013(7)
C28 0.027(9) 0.020(9) 0.038(10) -0.006(8) -0.004(8) -0.001(8)
C57 0.018(8) 0.021(8) 0.030(9) -0.014(7) -0.005(8) 0.008(7)
C10 0.027(8) 0.020(8) 0.024(8) -0.014(7) -0.003(7) -0.002(8)
C50 0.037(10) 0.042(10) 0.031(9) -0.012(8) -0.004(9) 0.008(9)
C27 0.038(10) 0.034(9) 0.032(9) -0.016(8) -0.010(8) -0.002(9)
C21 0.034(9) 0.020(8) 0.028(9) -0.007(8) 0.001(8) -0.002(8)
C33 0.026(9) 0.019(9) 0.039(10) 0.003(8) -0.006(8) 0.002(8)
C31 0.029(10) 0.028(9) 0.042(11) 0.005(9) -0.004(9) -0.001(8)
C81 0.031(10) 0.038(10) 0.032(10) -0.010(9) -0.009(9) 0.001(9)
C63 0.021(9) 0.027(9) 0.037(9) -0.010(8) 0.000(8) 0.016(8)
C70 0.028(10) 0.039(10) 0.022(9) -0.012(8) 0.004(8) -0.005(9)
C73 0.046(11) 0.023(10) 0.027(10) -0.009(8) -0.006(9) 0.011(9)
C54 0.042(10) 0.044(10) 0.034(9) -0.014(8) -0.008(9) 0.003(9)
C79 0.027(10) 0.031(10) 0.030(10) -0.011(8) -0.006(9) 0.005(8)
C38 0.020(9) 0.030(10) 0.022(9) -0.003(8) -0.005(8) -0.001(8)
C36 0.022(9) 0.027(10) 0.027(10) -0.009(8) 0.004(8) 0.008(8)
C12 0.031(9) 0.024(9) 0.028(9) -0.005(8) -0.008(8) 0.000(8)
C2 0.021(8) 0.020(8) 0.027(8) -0.006(8) -0.005(8) -0.002(8)
C72 0.032(9) 0.035(9) 0.023(9) -0.017(8) 0.004(8) -0.002(8)
N7 0.031(7) 0.034(7) 0.033(7) -0.011(7) -0.001(7) 0.008(7)
N11 0.020(7) 0.023(7) 0.027(7) -0.013(6) -0.004(6) 0.007(6)
C83 0.025(10) 0.034(10) 0.034(10) -0.009(9) -0.004(8) 0.004(9)
C14 0.024(9) 0.018(9) 0.048(10) -0.005(8) -0.013(8) -0.001(8)
C62 0.027(9) 0.029(10) 0.040(10) -0.003(9) 0.004(8) 0.013(8)
C30 0.027(10) 0.026(9) 0.039(10) 0.001(9) 0.000(9) -0.001(8)
C15 0.023(9) 0.022(9) 0.054(10) 0.002(9) -0.011(9) 0.000(8)
C59 0.023(9) 0.026(9) 0.044(10) -0.006(8) 0.003(8) 0.013(8)
C68 0.025(9) 0.032(9) 0.020(9) -0.013(8) 0.005(8) 0.001(8)
C16 0.025(9) 0.022(10) 0.052(10) 0.001(9) -0.018(9) -0.001(8)
C5 0.039(10) 0.033(10) 0.026(9) -0.009(8) 0.011(8) -0.013(8)
C40 0.025(10) 0.019(9) 0.026(10) -0.015(8) -0.013(8) -0.001(8)
C48 0.031(9) 0.036(9) 0.037(9) -0.013(8) 0.001(8) 0.011(8)
C41 0.031(10) 0.019(9) 0.028(10) -0.012(8) -0.009(8) 0.005(8)
C84 0.021(10) 0.034(10) 0.034(10) -0.008(9) -0.001(8) 0.006(8)
C25 0.035(10) 0.037(10) 0.031(10) -0.019(8) -0.010(9) -0.002(9)
C80 0.032(10) 0.034(10) 0.030(10) -0.013(8) -0.009(9) 0.000(9)
C52 0.042(10) 0.049(10) 0.032(10) -0.018(9) -0.002(9) 0.011(10)
C60 0.027(9) 0.026(10) 0.047(10) -0.003(9) 0.001(9) 0.012(8)
C56 0.020(8) 0.020(8) 0.031(9) -0.011(8) -0.007(8) 0.007(7)
C61 0.028(10) 0.028(10) 0.045(10) -0.004(9) 0.004(9) 0.008(8)
C49 0.035(8) 0.039(8) 0.031(8) -0.012(7) -0.004(7) 0.006(8)
C8 0.042(10) 0.038(10) 0.027(10) -0.004(9) 0.009(9) -0.023(9)
C24 0.037(10) 0.038(10) 0.035(10) -0.018(9) -0.005(9) -0.002(9)
C78 0.046(11) 0.025(10) 0.032(10) -0.006(9) -0.006(9) 0.010(9)
C39 0.020(9) 0.029(10) 0.024(9) -0.006(8) -0.007(8) -0.001(8)
C18 0.026(9) 0.018(9) 0.044(10) -0.005(8) -0.015(8) -0.002(8)
C71 0.031(9) 0.037(10) 0.022(9) -0.016(8) 0.004(8) -0.003(9)
C65 0.034(9) 0.030(9) 0.028(9) -0.012(8) 0.003(8) 0.001(8)
C11 0.030(9) 0.030(9) 0.026(9) -0.005(8) -0.006(8) -0.002(8)
C37 0.022(9) 0.031(10) 0.026(10) -0.001(8) 0.000(8) 0.004(8)
C88 0.034(10) 0.036(10) 0.026(10) -0.014(9) 0.008(8) 0.004(9)
C3 0.024(8) 0.025(9) 0.025(8) -0.005(8) 0.001(8) -0.003(8)
C69 0.026(9) 0.039(10) 0.022(9) -0.009(8) 0.005(8) -0.002(8)
C7 0.044(11) 0.039(10) 0.025(10) -0.009(9) 0.010(9) -0.025(9)
C42 0.034(10) 0.025(10) 0.032(10) -0.011(8) -0.008(9) 0.004(8)
C86 0.040(10) 0.032(10) 0.028(10) -0.017(9) 0.005(9) 0.002(9)
C85 0.037(10) 0.036(10) 0.026(10) -0.015(9) 0.006(9) 0.001(9)
C9 0.037(10) 0.035(10) 0.027(9) -0.003(8) 0.009(8) -0.020(9)
C67 0.028(8) 0.031(8) 0.021(8) -0.018(7) 0.003(7) -0.003(7)
B1 0.025(7) 0.018(7) 0.025(7) -0.008(7) -0.001(7) -0.003(7)
C26 0.038(10) 0.036(10) 0.031(10) -0.018(9) -0.008(9) -0.001(9)
C74 0.049(11) 0.022(9) 0.028(10) -0.005(8) -0.005(9) 0.007(9)
C89 0.035(10) 0.036(10) 0.027(10) -0.013(9) 0.008(8) 0.006(9)
B2 0.027(7) 0.029(7) 0.027(7) -0.011(7) -0.001(7) 0.006(7)
C46 0.026(7) 0.030(7) 0.031(7) -0.007(6) 0.002(6) 0.008(6)
C77 0.049(11) 0.023(10) 0.037(11) -0.001(9) -0.006(9) 0.007(9)
C87 0.040(10) 0.037(10) 0.030(10) -0.016(9) 0.006(9) 0.003(9)
C53 0.044(10) 0.048(10) 0.034(10) -0.020(9) -0.007(9) 0.006(9)
C17 0.029(9) 0.024(9) 0.048(10) 0.001(9) -0.019(9) -0.004(8)
C29 0.025(9) 0.022(9) 0.037(10) -0.002(8) 0.001(8) 0.002(8)
C51 0.041(10) 0.048(10) 0.031(9) -0.014(9) 0.000(9) 0.009(9)
C90 0.034(10) 0.032(10) 0.026(10) -0.013(9) 0.007(8) 0.001(9)
C66 0.032(9) 0.032(9) 0.026(9) -0.015(8) 0.005(8) -0.002(8)
C6 0.044(10) 0.033(10) 0.025(10) -0.010(8) 0.014(8) -0.018(9)
C47 0.027(8) 0.035(9) 0.033(9) -0.011(8) 0.002(8) 0.010(8)
C64 0.029(8) 0.033(8) 0.026(8) -0.015(8) 0.004(7) -0.001(8)
C75 0.053(11) 0.015(9) 0.028(10) -0.004(8) -0.009(9) 0.007(9)
C76 0.052(11) 0.020(10) 0.039(10) -0.003(9) -0.008(9) 0.005(9)

loop_
_atom_type_symbol
_atom_type_description
_atom_type_scat_dispersion_real
_atom_type_scat_dispersion_imag
_atom_type_scat_source
C C 0.0181 0.0091 'International Tables Vol C Tables 4.2.6.8 and 6.1.1.4'
H H 0.0000 0.0000 'International Tables Vol C Tables 4.2.6.8 and 6.1.1.4'
Au Au -4.4197 7.2980 'International Tables Vol C Tables 4.2.6.8 and 6.1.1.4'
B B 0.0090 0.0039 'International Tables Vol C Tables 4.2.6.8 and 6.1.1.4'
N N 0.0311 0.0180 'International Tables Vol C Tables 4.2.6.8 and 6.1.1.4'
P P 0.2955 0.4335 'International Tables Vol C Tables 4.2.6.8 and 6.1.1.4'
S S 0.3331 0.5567 'International Tables Vol C Tables 4.2.6.8 and 6.1.1.4'

loop_
_geom_angle_atom_site_label_1
_geom_angle_atom_site_label_2
_geom_angle_atom_site_label_3
_geom_angle
P1 Au1 S1 172.2(3)
P2 Au2 S4 174.4(3)
C34 P1 Au1 111.1(9)
C28 P1 Au1 111.8(10)
C28 P1 C34 107.7(14)
C28 P1 C40 106.6(14)
C40 P1 Au1 114.5(10)
C40 P1 C34 104.8(13)
C1 S1 Au1 106.9(10)
C46 S4 Au2 108.4(11)
C73 P2 Au2 110.7(10)
C79 P2 Au2 114.8(11)
C79 P2 C73 109.0(14)
C85 P2 Au2 110.2(11)
C85 P2 C73 107.1(15)
C85 P2 C79 104.7(15)
C67 N10 C66 124(2)
C64 N10 C67 129(3)
C64 N10 C66 107(2)
C22 N6 C19 126(3)
C21 N6 C19 108(2)
C21 N6 C22 125(3)
C10 N4 C13 127(3)
C10 N4 C12 110(2)
C12 N4 C13 122(3)
C65 N9 B2 125(3)
C64 N9 C65 108(2)
C64 N9 B2 126(3)
C1 N2 C4 125(3)
C3 N2 C1 109(2)
C3 N2 C4 125(2)
N6 C19 S3 124(2)
N5 C19 S3 133(2)
N5 C19 N6 103(2)
C1 N1 C2 106(2)
C1 N1 B1 125(2)
C2 N1 B1 128(2)
C55 N12 C58 128(3)
C55 N12 C57 109(2)
C58 N12 C57 123(2)
C34 C35 H35 121.9
C36 C35 H35 121.9
C36 C35 C34 116(3)
C46 N8 B2 128(2)
C47 N8 B2 122(2)
C47 N8 C46 110(3)
C14 C13 N4 117(3)
C18 C13 N4 121(3)
C18 C13 C14 122(3)
C44 C45 H45 119.7
C44 C45 C40 121(3)
C40 C45 H45 119.7
N2 C1 S1 124(2)
N1 C1 S1 130(2)
N1 C1 N2 106(2)
N12 C55 S5 128(2)
N12 C55 N11 108(2)
N11 C55 S5 124(2)
C10 N3 C11 107(2)
C10 N3 B1 129(3)
C11 N3 B1 123(3)
C44 C43 H43 120.2
C42 C43 H43 120.2
C42 C43 C44 120(3)
C81 C82 H82 119.8
C83 C82 H82 119.8
C83 C82 C81 120(3)
C33 C32 H32 120.4
C31 C32 H32 120.4
C31 C32 C33 119(3)
N6 C22 C23 118(3)
C27 C22 N6 123(3)
C27 C22 C23 119(3)
C35 C34 P1 120(2)
C39 C34 P1 114(2)
C39 C34 C35 126(3)
C63 C58 N12 120(3)
C59 C58 N12 122(3)
C59 C58 C63 118(3)
C19 N5 C20 113(3)
C19 N5 B1 121(2)
C20 N5 B1 125(3)
C22 C23 H23 122.6
C24 C23 C22 115(3)
C24 C23 H23 122.6
C45 C44 C43 121(3)
C45 C44 H44 119.3
C43 C44 H44 119.3
N5 C20 H20 125.9
C21 C20 N5 108(3)
C21 C20 H20 125.9
C5 C4 N2 121(3)
C5 C4 C9 120(3)
C9 C4 N2 119(3)
C33 C28 P1 125(2)
C33 C28 C29 115(3)
C29 C28 P1 120(2)
N12 C57 H57 126.3
C56 C57 N12 107(3)
C56 C57 H57 126.3
N4 C10 S2 126(2)
N3 C10 S2 126(2)
N3 C10 N4 107(2)
C49 C50 H50 119.8
C49 C50 C51 120(3)
C51 C50 H50 119.8
C22 C27 H27 118.2
C26 C27 C22 124(3)
C26 C27 H27 118.2
N6 C21 H21 125.9
C20 C21 N6 108(3)
C20 C21 H21 125.9
C32 C33 C28 122(3)
C32 C33 H33 118.8
C28 C33 H33 118.8
C32 C31 H31 120.1
C32 C31 C30 120(3)
C30 C31 H31 120.1
C82 C81 H81 120.7
C82 C81 C80 119(3)
C80 C81 H81 120.7
C58 C63 H63 120.5
C58 C63 C62 119(3)
C62 C63 H63 120.5
C71 C70 H70 121.0
C71 C70 C69 118(3)
C69 C70 H70 121.0
C78 C73 P2 113(2)
C74 C73 P2 122(3)
C74 C73 C78 125(3)
C49 C54 H54 120.0
C49 C54 C53 120(3)
C53 C54 H54 120.0
C84 C79 P2 121(2)
C80 C79 P2 117(2)
C80 C79 C84 121(3)
C39 C38 H38 119.0
C39 C38 C37 122(3)
C37 C38 H38 119.0
C35 C36 H36 116.9
C37 C36 C35 126(3)
C37 C36 H36 116.9
N4 C12 H12 126.8
C11 C12 N4 106(3)
C11 C12 H12 126.8
N1 C2 H2 124.8
C3 C2 N1 110(3)
C3 C2 H2 124.8
C71 C72 H72 119.7
C67 C72 H72 119.7
C67 C72 C71 121(3)
C48 N7 C49 125(3)
C46 N7 C48 107(3)
C46 N7 C49 128(3)
C55 N11 C56 104(2)
C55 N11 B2 135(2)
C56 N11 B2 120(3)
C82 C83 H83 118.9
C84 C83 C82 122(3)
C84 C83 H83 118.9
C13 C14 H14 119.9
C15 C14 C13 120(3)
C15 C14 H14 119.9
C63 C62 H62 120.8
C63 C62 C61 118(3)
C61 C62 H62 120.8
C31 C30 H30 117.5
C29 C30 C31 125(3)
C29 C30 H30 117.5
C14 C15 H15 120.5
C16 C15 C14 119(3)
C16 C15 H15 120.5
C58 C59 H59 117.6
C58 C59 C60 125(3)
C60 C59 H59 117.6
C69 C68 H68 119.7
C69 C68 C67 121(3)
C67 C68 H68 119.7
C15 C16 H16 119.4
C15 C16 C17 121(3)
C17 C16 H16 119.4
C4 C5 H5 119.8
C4 C5 C6 120(3)
C6 C5 H5 119.8
C45 C40 P1 122(2)
C41 C40 P1 119(2)
C41 C40 C45 118(3)
N7 C48 H48 126.5
C47 C48 N7 107(3)
C47 C48 H48 126.5
C40 C41 H41 120.2
C40 C41 C42 120(3)
C42 C41 H41 120.2
C79 C84 H84 120.3
C83 C84 C79 119(3)
C83 C84 H84 120.3
C24 C25 H25 119.8
C26 C25 H25 119.8
C26 C25 C24 120(3)
C81 C80 H80 121.1
C79 C80 C81 118(3)
C79 C80 H80 121.1
C53 C52 H52 120.2
C53 C52 C51 120(3)
C51 C52 H52 120.2
C59 C60 H60 123.6
C61 C60 C59 113(3)
C61 C60 H60 123.6
C57 C56 N11 112(3)
C57 C56 H56 124.1
N11 C56 H56 124.1
C62 C61 H61 116.8
C60 C61 C62 126(3)
C60 C61 H61 116.8
C50 C49 N7 118(3)
C54 C49 C50 121(3)
C54 C49 N7 121(3)
C7 C8 H8 122.1
C7 C8 C9 116(3)
C9 C8 H8 122.1
C23 C24 C25 123(3)
C23 C24 H24 118.5
C25 C24 H24 118.5
C73 C78 H78 123.7
C73 C78 C77 113(3)
C77 C78 H78 123.7
C34 C39 C38 114(3)
C34 C39 H39 122.8
C38 C39 H39 122.8
C13 C18 H18 120.9
C13 C18 C17 118(3)
C17 C18 H18 120.9
C70 C71 C72 121(3)
C70 C71 H71 119.4
C72 C71 H71 119.4
N9 C65 H65 125.3
C66 C65 N9 109(3)
C66 C65 H65 125.3
N3 C11 H11 125.3
C12 C11 N3 109(3)
C12 C11 H11 125.3
C38 C37 H37 122.5
C36 C37 C38 115(3)
C36 C37 H37 122.5
C89 C88 H88 119.5
C87 C88 H88 119.5
C87 C88 C89 121(3)
N2 C3 H3 126.1
C2 C3 N2 108(3)
C2 C3 H3 126.1
C70 C69 H69 119.1
C68 C69 C70 122(3)
C68 C69 H69 119.1
C8 C7 H7 117.9
C6 C7 C8 124(3)
C6 C7 H7 117.9
C43 C42 C41 120(3)
C43 C42 H42 119.8
C41 C42 H42 119.8
C85 C86 H86 118.8
C87 C86 H86 118.8
C87 C86 C85 122(3)
C86 C85 P2 127(2)
C90 C85 P2 117(3)
C90 C85 C86 116(3)
C4 C9 C8 120(3)
C4 C9 H9 120.0
C8 C9 H9 120.0
N10 C67 C68 122(3)
C72 C67 N10 121(3)
C72 C67 C68 117(3)
N1 B1 H1 106.9
N3 B1 N1 114(3)
N3 B1 N5 112(2)
N3 B1 H1 106.9
N5 B1 N1 110(2)
N5 B1 H1 106.9
C27 C26 H26 120.7
C25 C26 C27 119(3)
C25 C26 H26 120.7
C73 C74 H74 120.0
C75 C74 C73 120(3)
C75 C74 H74 120.0
C88 C89 H89 121.0
C90 C89 C88 118(3)
C90 C89 H89 121.0
N9 B2 N8 110(3)
N9 B2 N11 113(3)
N9 B2 H2A 108.4
N8 B2 H2A 108.4
N11 B2 N8 109(3)
N11 B2 H2A 108.4
N8 C46 S4 129(2)
N8 C46 N7 107(2)
N7 C46 S4 124(2)
C78 C77 H77 117.9
C76 C77 C78 124(3)
C76 C77 H77 117.9
C88 C87 H87 120.6
C86 C87 C88 119(3)
C86 C87 H87 120.6
C54 C53 H53 119.6
C52 C53 C54 121(4)
C52 C53 H53 119.6
C16 C17 C18 119(3)
C16 C17 H17 120.5
C18 C17 H17 120.5
C28 C29 H29 120.5
C30 C29 C28 119(3)
C30 C29 H29 120.5
C50 C51 H51 120.7
C52 C51 C50 119(3)
C52 C51 H51 120.7
C85 C90 H90 118.3
C89 C90 C85 123(3)
C89 C90 H90 118.3
N10 C66 H66 126.6
C65 C66 N10 107(3)
C65 C66 H66 126.6
C5 C6 H6 120.4
C7 C6 C5 119(3)
C7 C6 H6 120.4
N8 C47 H47 125.7
C48 C47 N8 109(3)
C48 C47 H47 125.7
N10 C64 S6 126(2)
N9 C64 S6 125(2)
N9 C64 N10 108(3)
C74 C75 H75 118.3
C74 C75 C76 123(3)
C76 C75 H75 118.3
C77 C76 C75 114(3)
C77 C76 H76 123.2
C75 C76 H76 123.2

loop_
_geom_bond_atom_site_label_1
_geom_bond_atom_site_label_2
_geom_bond_distance
Au1 P1 2.278(7)
Au1 S1 2.321(8)
Au2 S4 2.312(8)
Au2 P2 2.263(8)
P1 C34 1.88(3)
P1 C28 1.76(3)
P1 C40 1.79(3)
S1 C1 1.69(3)
S6 C64 1.72(3)
S2 C10 1.71(3)
S3 C19 1.65(3)
S4 C46 1.69(3)
S5 C55 1.71(3)
P2 C73 1.87(3)
P2 C79 1.82(3)
P2 C85 1.80(3)
N10 C67 1.40(4)
N10 C66 1.42(4)
N10 C64 1.38(4)
N6 C19 1.44(4)
N6 C22 1.43(4)
N6 C21 1.37(4)
N4 C13 1.47(4)
N4 C10 1.36(4)
N4 C12 1.37(4)
N9 C65 1.40(4)
N9 B2 1.49(4)
N9 C64 1.32(4)
N2 C1 1.37(4)
N2 C4 1.44(4)
N2 C3 1.36(4)
C19 N5 1.33(4)
N1 C1 1.36(4)
N1 C2 1.39(4)
N1 B1 1.58(4)
N12 C55 1.34(4)
N12 C58 1.40(4)
N12 C57 1.42(4)
C35 H35 0.9500
C35 C34 1.38(4)
C35 C36 1.37(4)
N8 B2 1.59(4)
N8 C46 1.37(4)
N8 C47 1.36(4)
C13 C14 1.40(4)
C13 C18 1.34(4)
C45 H45 0.9500
C45 C44 1.35(4)
C45 C40 1.40(4)
C55 N11 1.41(4)
N3 C10 1.36(4)
N3 C11 1.41(4)
N3 B1 1.48(4)
C43 H43 0.9500
C43 C44 1.38(4)
C43 C42 1.33(4)
C82 H82 0.9500
C82 C81 1.37(4)
C82 C83 1.36(4)
C32 H32 0.9500
C32 C33 1.42(4)
C32 C31 1.33(4)
C22 C23 1.44(5)
C22 C27 1.37(5)
C34 C39 1.36(4)
C58 C63 1.39(4)
C58 C59 1.38(5)
N5 C20 1.34(4)
N5 B1 1.57(4)
C23 H23 0.9500
C23 C24 1.38(5)
C44 H44 0.9500
C20 H20 0.9500
C20 C21 1.32(4)
C4 C5 1.36(5)
C4 C9 1.40(5)
C28 C33 1.43(4)
C28 C29 1.45(4)
C57 H57 0.9500
C57 C56 1.28(4)
C50 H50 0.9500
C50 C49 1.36(5)
C50 C51 1.39(5)
C27 H27 0.9500
C27 C26 1.37(4)
C21 H21 0.9500
C33 H33 0.9500
C31 H31 0.9500
C31 C30 1.36(4)
C81 H81 0.9500
C81 C80 1.47(4)
C63 H63 0.9500
C63 C62 1.39(4)
C70 H70 0.9500
C70 C71 1.35(4)
C70 C69 1.38(4)
C73 C78 1.43(5)
C73 C74 1.35(4)
C54 H54 0.9500
C54 C49 1.32(5)
C54 C53 1.39(5)
C79 C84 1.41(4)
C79 C80 1.35(4)
C38 H38 0.9500
C38 C39 1.44(4)
C38 C37 1.45(4)
C36 H36 0.9500
C36 C37 1.33(4)
C12 H12 0.9500
C12 C11 1.33(4)
C2 H2 0.9500
C2 C3 1.28(4)
C72 H72 0.9500
C72 C71 1.39(4)
C72 C67 1.38(4)
N7 C48 1.43(4)
N7 C49 1.43(4)
N7 C46 1.37(4)
N11 C56 1.42(4)
N11 B2 1.50(4)
C83 H83 0.9500
C83 C84 1.34(4)
C14 H14 0.9500
C14 C15 1.39(4)
C62 H62 0.9500
C62 C61 1.41(5)
C30 H30 0.9500
C30 C29 1.35(4)
C15 H15 0.9500
C15 C16 1.36(5)
C59 H59 0.9500
C59 C60 1.43(5)
C68 H68 0.9500
C68 C69 1.35(4)
C68 C67 1.40(4)
C16 H16 0.9500
C16 C17 1.40(5)
C5 H5 0.9500
C5 C6 1.38(4)
C40 C41 1.37(4)
C48 H48 0.9500
C48 C47 1.35(4)
C41 H41 0.9500
C41 C42 1.43(4)
C84 H84 0.9500
C25 H25 0.9500
C25 C24 1.42(5)
C25 C26 1.32(4)
C80 H80 0.9500
C52 H52 0.9500
C52 C53 1.34(5)
C52 C51 1.38(5)
C60 H60 0.9500
C60 C61 1.33(5)
C56 H56 0.9500
C61 H61 0.9500
C8 H8 0.9500
C8 C7 1.39(5)
C8 C9 1.41(5)
C24 H24 0.9500
C78 H78 0.9500
C78 C77 1.48(5)
C39 H39 0.9500
C18 H18 0.9500
C18 C17 1.44(4)
C71 H71 0.9500
C65 H65 0.9500
C65 C66 1.31(4)
C11 H11 0.9500
C37 H37 0.9500
C88 H88 0.9500
C88 C89 1.41(5)
C88 C87 1.39(4)
C3 H3 0.9500
C69 H69 0.9500
C7 H7 0.9500
C7 C6 1.33(5)
C42 H42 0.9500
C86 H86 0.9500
C86 C85 1.44(5)
C86 C87 1.33(4)
C85 C90 1.37(4)
C9 H9 0.9500
B1 H1 1.0000
C26 H26 0.9500
C74 H74 0.9500
C74 C75 1.32(4)
C89 H89 0.9500
C89 C90 1.35(4)
B2 H2A 1.0000
C77 H77 0.9500
C77 C76 1.40(5)
C87 H87 0.9500
C53 H53 0.9500
C17 H17 0.9500
C29 H29 0.9500
C51 H51 0.9500
C90 H90 0.9500
C66 H66 0.9500
C6 H6 0.9500
C47 H47 0.9500
C75 H75 0.9500
C75 C76 1.49(5)
C76 H76 0.9500
